data_1548552
loop_
_publ_author_name
'I.V. Plokhikh'
'D.O. Charkin'
'V.Yu. Verchenko'
'A.N. Kuznetsov'
'A.A. Tsirlin'
'S.M. Kazakov'
'A.V. Shevelkov'

_publ_section_title
;
 Synthesis, crystal structure and physical properties of europium -
 manganese fluoride pnictides, EuMnPnF (Pn = P, As, Sb)
;
_journal_name_full 'Journal of Solid State Chemistry'
_journal_page_first 682
_journal_page_last 690
_journal_paper_doi 10.1016/j.jssc.2017.12.004
_journal_volume 258
_journal_year 2018
_chemical_absolute_configuration .
_chemical_formula_sum 'Eu F Mn P'
_chemical_formula_weight 256.9
_space_group_IT_number 129
_symmetry_cell_setting tetragonal
_symmetry_Int_Tables_number 129
_symmetry_space_group_name_Hall 'P 4ab 2ab -1ab'
_symmetry_space_group_name_H-M 'P 4/n m m :1'
_cell_angle_alpha 90
_cell_angle_beta 90
_cell_angle_gamma 90
_cell_formula_units_Z 2
_cell_length_a 4.02916(9)
_cell_length_b 4.02916(9)
_cell_length_c 8.9505(2)
_cell_measurement_temperature 293
_cell_volume 145.304(6)
_computing_cell_refinement unknown
_computing_data_collection unknown
_computing_data_reduction unknown
_computing_molecular_graphics unknown
_computing_structure_solution unknown
_diffrn_ambient_temperature 293
_diffrn_measurement_device 'X-ray Powder diffraction'
_diffrn_radiation_probe x-ray
_diffrn_radiation_wavelength 1.5418
_exptl_absorpt_coefficient_mu 95.647
_exptl_crystal_density_diffrn 5.871
_exptl_crystal_F_000 930
_pd_instr_location ' ?'
_pd_meas_2theta_range_inc 0.013
_pd_meas_2theta_range_max 114.985
_pd_meas_2theta_range_min 8.008
_pd_meas_number_of_points 8230
_pd_proc_2theta_range_inc 0.013
_pd_proc_2theta_range_max 114.985
_pd_proc_2theta_range_min 8.008
_pd_proc_ls_background_function '20 Legendre polynoms'
_pd_proc_ls_pref_orient_corr 'March & Dollase'
_pd_proc_ls_profile_function Lorentzian
_pd_proc_ls_prof_R_factor 0.0118
_pd_proc_ls_prof_wR_expected 0.0103
_pd_proc_ls_prof_wR_factor 0.0159
_refine_diff_density_max 1.15
_refine_diff_density_min -1.01
_refine_ls_goodness_of_fit_all 1.55
_refine_ls_number_constraints 0
_refine_ls_number_parameters 45
_refine_ls_number_restraints 0
_refine_ls_R_factor_all 0.0203
_refine_ls_R_factor_gt 0.0182
_refine_ls_shift/su_max 0.0643
_refine_ls_shift/su_mean 0.0098
_refine_ls_weighting_scheme sigma
_refine_ls_wR_factor_all 0.0235
_refine_ls_wR_factor_gt 0.0232
_cod_data_source_file 1.cif
_cod_data_source_block 1
_cod_depositor_comments
;
The following automatic conversions were performed:

'_diffrn_radiation_probe' value 'X-ray' changed to 'x-ray' according
to the built-in table from CIF Core dictionary named 'cif_core.dic'
version 2.4.1 from 2010-06-29.

Automatic conversion script
Id: cif_fix_values 5376 2017-05-30 11:51:03Z andrius 
;
_cod_original_sg_symbol_Hall '-P 4a;-2a'
_cod_original_sg_symbol_H-M 'P 4/n m m'
_cod_original_formula_sum 'Eu1 F1 Mn1 P1'
_cod_database_code 1548552

loop_
_space_group_symop_id
_space_group_symop_operation_xyz
1 x,y,z
2 -x,-y,z
3 -y+1/2,x+1/2,z
4 y+1/2,-x+1/2,z
5 -x+1/2,y+1/2,-z
6 x+1/2,-y+1/2,-z
7 y,x,-z
8 -y,-x,-z
9 -x+1/2,-y+1/2,-z
10 x+1/2,y+1/2,-z
11 y,-x,-z
12 -y,x,-z
13 x,-y,z
14 -x,y,z
15 -y+1/2,-x+1/2,z
16 y+1/2,x+1/2,z

loop_
_atom_site_label
_atom_site_type_symbol
_atom_site_fract_x
_atom_site_fract_y
_atom_site_fract_z
_atom_site_adp_type
_atom_site_U_iso_or_equiv
_atom_site_site_symmetry_multiplicity
_atom_site_occupancy
_atom_site_calc_flag
_atom_site_refinement_flags
_atom_site_disorder_assembly
_atom_site_disorder_group
Eu1 Eu 0.5 0 0.16119(18) Uiso 0.0069(6) 2 1 d . . .
Mn1 Mn 0 0 0.5 Uiso 0.007(1) 2 1 d . . .
P1 P 0 -0.5 0.3411(7) Uiso 0.005(1) 2 1 d . . .
F1 F 1 0 0 Uiso 0.008(1) 2 1 d . . .

loop_
_atom_type_symbol
_atom_type_scat_dispersion_real
_atom_type_scat_dispersion_imag
_atom_type_scat_source
Eu -8.9294 11.1857 'International Tables Vol C tables 4.2.6.8 and 6.1.1.1'
F 0.0727 0.0534 'International Tables Vol C tables 4.2.6.8 and 6.1.1.1'
Mn -0.5299 2.8052 'International Tables Vol C tables 4.2.6.8 and 6.1.1.1'
P 0.2955 0.4335 'International Tables Vol C tables 4.2.6.8 and 6.1.1.1'

loop_
_geom_angle_atom_site_label_1
_geom_angle_atom_site_label_2
_geom_angle_atom_site_label_3
_geom_angle_site_symmetry_1
_geom_angle_site_symmetry_2
_geom_angle_site_symmetry_3
_geom_angle
Eu1 Eu1 Eu1 1_455 . 1_545 90
Eu1 Eu1 Eu1 1_455 . 1_565 90
Eu1 Eu1 Eu1 1_455 . 1_655 180.0(5)
Eu1 Eu1 Eu1 1_455 . 5_545 60.21(2)
Eu1 Eu1 Eu1 1_455 . 5_555 60.21(2)
Eu1 Eu1 Eu1 1_455 . 5_645 119.79(4)
Eu1 Eu1 Eu1 1_455 . 5_655 119.79(4)
Eu1 Eu1 Mn1 1_455 . . 56.40(2)
Eu1 Eu1 Mn1 1_455 . 1_655 123.60(4)
Eu1 Eu1 Mn1 1_455 . 3_545 90.00(3)
Eu1 Eu1 Mn1 1_455 . 3_555 90.00(3)
Eu1 Eu1 P1 1_455 . . 52.00(4)
Eu1 Eu1 P1 1_455 . 1_565 52.00(4)
Eu1 Eu1 P1 1_455 . 1_655 128.00(5)
Eu1 Eu1 P1 1_455 . 1_665 128.00(5)
Eu1 Eu1 F1 1_455 . 1_455 35.60(2)
Eu1 Eu1 F1 1_455 . . 144.40(6)
Eu1 Eu1 F1 1_455 . 3_535 90.000(19)
Eu1 Eu1 F1 1_455 . 3_545 90.000(19)
Eu1 Eu1 Eu1 1_545 . 1_565 180.0(5)
Eu1 Eu1 Eu1 1_545 . 1_655 90
Eu1 Eu1 Eu1 1_545 . 5_545 60.21(2)
Eu1 Eu1 Eu1 1_545 . 5_555 119.79(4)
Eu1 Eu1 Eu1 1_545 . 5_645 60.21(2)
Eu1 Eu1 Eu1 1_545 . 5_655 119.79(4)
Eu1 Eu1 Mn1 1_545 . . 90.00(3)
Eu1 Eu1 Mn1 1_545 . 1_655 90.00(3)
Eu1 Eu1 Mn1 1_545 . 3_545 56.40(2)
Eu1 Eu1 Mn1 1_545 . 3_555 123.60(4)
Eu1 Eu1 P1 1_545 . . 52.00(4)
Eu1 Eu1 P1 1_545 . 1_565 128.00(5)
Eu1 Eu1 P1 1_545 . 1_655 52.00(4)
Eu1 Eu1 P1 1_545 . 1_665 128.00(5)
Eu1 Eu1 F1 1_545 . 1_455 90.000(19)
Eu1 Eu1 F1 1_545 . . 90.000(19)
Eu1 Eu1 F1 1_545 . 3_535 35.60(2)
Eu1 Eu1 F1 1_545 . 3_545 144.40(6)
Eu1 Eu1 Eu1 1_565 . 1_655 90
Eu1 Eu1 Eu1 1_565 . 5_545 119.79(4)
Eu1 Eu1 Eu1 1_565 . 5_555 60.21(2)
Eu1 Eu1 Eu1 1_565 . 5_645 119.79(4)
Eu1 Eu1 Eu1 1_565 . 5_655 60.21(2)
Eu1 Eu1 Mn1 1_565 . . 90.00(3)
Eu1 Eu1 Mn1 1_565 . 1_655 90.00(3)
Eu1 Eu1 Mn1 1_565 . 3_545 123.60(4)
Eu1 Eu1 Mn1 1_565 . 3_555 56.40(2)
Eu1 Eu1 P1 1_565 . . 128.00(5)
Eu1 Eu1 P1 1_565 . 1_565 52.00(4)
Eu1 Eu1 P1 1_565 . 1_655 128.00(5)
Eu1 Eu1 P1 1_565 . 1_665 52.00(4)
Eu1 Eu1 F1 1_565 . 1_455 90.000(19)
Eu1 Eu1 F1 1_565 . . 90.000(19)
Eu1 Eu1 F1 1_565 . 3_535 144.40(6)
Eu1 Eu1 F1 1_565 . 3_545 35.60(2)
Eu1 Eu1 Eu1 1_655 . 5_545 119.79(4)
Eu1 Eu1 Eu1 1_655 . 5_555 119.79(4)
Eu1 Eu1 Eu1 1_655 . 5_645 60.21(2)
Eu1 Eu1 Eu1 1_655 . 5_655 60.21(2)
Eu1 Eu1 Mn1 1_655 . . 123.60(4)
Eu1 Eu1 Mn1 1_655 . 1_655 56.40(2)
Eu1 Eu1 Mn1 1_655 . 3_545 90.00(3)
Eu1 Eu1 Mn1 1_655 . 3_555 90.00(3)
Eu1 Eu1 P1 1_655 . . 128.00(5)
Eu1 Eu1 P1 1_655 . 1_565 128.00(5)
Eu1 Eu1 P1 1_655 . 1_655 52.00(4)
Eu1 Eu1 P1 1_655 . 1_665 52.00(4)
Eu1 Eu1 F1 1_655 . 1_455 144.40(6)
Eu1 Eu1 F1 1_655 . . 35.60(2)
Eu1 Eu1 F1 1_655 . 3_535 90.000(19)
Eu1 Eu1 F1 1_655 . 3_545 90.000(19)
Eu1 Eu1 Eu1 5_545 . 5_555 59.58(2)
Eu1 Eu1 Eu1 5_545 . 5_645 59.58(2)
Eu1 Eu1 Eu1 5_545 . 5_655 89.28(4)
Eu1 Eu1 Mn1 5_545 . . 108.528(15)
Eu1 Eu1 Mn1 5_545 . 1_655 150.182(15)
Eu1 Eu1 Mn1 5_545 . 3_545 108.528(15)
Eu1 Eu1 Mn1 5_545 . 3_555 150.182(15)
Eu1 Eu1 P1 5_545 . . 74.82(10)
Eu1 Eu1 P1 5_545 . 1_565 110.49(6)
Eu1 Eu1 P1 5_545 . 1_655 110.49(6)
Eu1 Eu1 P1 5_545 . 1_665 164.10(11)
Eu1 Eu1 F1 5_545 . 1_455 35.094(16)
Eu1 Eu1 F1 5_545 . . 89.41(4)
Eu1 Eu1 F1 5_545 . 3_535 35.094(16)
Eu1 Eu1 F1 5_545 . 3_545 89.41(4)
Eu1 Eu1 Eu1 5_555 . 5_645 89.28(4)
Eu1 Eu1 Eu1 5_555 . 5_655 59.58(2)
Eu1 Eu1 Mn1 5_555 . . 108.528(15)
Eu1 Eu1 Mn1 5_555 . 1_655 150.182(15)
Eu1 Eu1 Mn1 5_555 . 3_545 150.182(15)
Eu1 Eu1 Mn1 5_555 . 3_555 108.528(15)
Eu1 Eu1 P1 5_555 . . 110.49(6)
Eu1 Eu1 P1 5_555 . 1_565 74.82(10)
Eu1 Eu1 P1 5_555 . 1_655 164.10(11)
Eu1 Eu1 P1 5_555 . 1_665 110.49(6)
Eu1 Eu1 F1 5_555 . 1_455 35.094(16)
Eu1 Eu1 F1 5_555 . . 89.41(4)
Eu1 Eu1 F1 5_555 . 3_535 89.41(4)
Eu1 Eu1 F1 5_555 . 3_545 35.094(16)
Eu1 Eu1 Eu1 5_645 . 5_655 59.58(2)
Eu1 Eu1 Mn1 5_645 . . 150.182(15)
Eu1 Eu1 Mn1 5_645 . 1_655 108.528(15)
Eu1 Eu1 Mn1 5_645 . 3_545 108.528(15)
Eu1 Eu1 Mn1 5_645 . 3_555 150.182(15)
Eu1 Eu1 P1 5_645 . . 110.49(6)
Eu1 Eu1 P1 5_645 . 1_565 164.10(11)
Eu1 Eu1 P1 5_645 . 1_655 74.82(10)
Eu1 Eu1 P1 5_645 . 1_665 110.49(6)
Eu1 Eu1 F1 5_645 . 1_455 89.41(4)
Eu1 Eu1 F1 5_645 . . 35.094(16)
Eu1 Eu1 F1 5_645 . 3_535 35.094(16)
Eu1 Eu1 F1 5_645 . 3_545 89.41(4)
Eu1 Eu1 Mn1 5_655 . . 150.182(15)
Eu1 Eu1 Mn1 5_655 . 1_655 108.528(15)
Eu1 Eu1 Mn1 5_655 . 3_545 150.182(15)
Eu1 Eu1 Mn1 5_655 . 3_555 108.528(15)
Eu1 Eu1 P1 5_655 . . 164.10(11)
Eu1 Eu1 P1 5_655 . 1_565 110.49(6)
Eu1 Eu1 P1 5_655 . 1_655 110.49(6)
Eu1 Eu1 P1 5_655 . 1_665 74.82(10)
Eu1 Eu1 F1 5_655 . 1_455 89.41(4)
Eu1 Eu1 F1 5_655 . . 35.094(16)
Eu1 Eu1 F1 5_655 . 3_535 89.41(4)
Eu1 Eu1 F1 5_655 . 3_545 35.094(16)
Mn1 Eu1 Mn1 . . 1_655 67.19(3)
Mn1 Eu1 Mn1 . . 3_545 46.066(18)
Mn1 Eu1 Mn1 . . 3_555 46.066(18)
Mn1 Eu1 P1 . . . 41.38(8)
Mn1 Eu1 P1 . . 1_565 41.38(8)
Mn1 Eu1 P1 . . 1_655 86.04(9)
Mn1 Eu1 P1 . . 1_665 86.04(9)
Mn1 Eu1 F1 . . 1_455 92.009(17)
Mn1 Eu1 F1 . . . 159.20(5)
Mn1 Eu1 F1 . . 3_535 119.009(19)
Mn1 Eu1 F1 . . 3_545 119.009(19)
Mn1 Eu1 Mn1 1_655 . 3_545 46.066(18)
Mn1 Eu1 Mn1 1_655 . 3_555 46.066(18)
Mn1 Eu1 P1 1_655 . . 86.04(9)
Mn1 Eu1 P1 1_655 . 1_565 86.04(9)
Mn1 Eu1 P1 1_655 . 1_655 41.38(8)
Mn1 Eu1 P1 1_655 . 1_665 41.38(8)
Mn1 Eu1 F1 1_655 . 1_455 159.20(5)
Mn1 Eu1 F1 1_655 . . 92.009(17)
Mn1 Eu1 F1 1_655 . 3_535 119.009(19)
Mn1 Eu1 F1 1_655 . 3_545 119.009(19)
Mn1 Eu1 Mn1 3_545 . 3_555 67.19(3)
Mn1 Eu1 P1 3_545 . . 41.38(8)
Mn1 Eu1 P1 3_545 . 1_565 86.04(9)
Mn1 Eu1 P1 3_545 . 1_655 41.38(8)
Mn1 Eu1 P1 3_545 . 1_665 86.04(9)
Mn1 Eu1 F1 3_545 . 1_455 119.009(19)
Mn1 Eu1 F1 3_545 . . 119.009(19)
Mn1 Eu1 F1 3_545 . 3_535 92.009(17)
Mn1 Eu1 F1 3_545 . 3_545 159.20(5)
Mn1 Eu1 P1 3_555 . . 86.04(9)
Mn1 Eu1 P1 3_555 . 1_565 41.38(8)
Mn1 Eu1 P1 3_555 . 1_655 86.04(9)
Mn1 Eu1 P1 3_555 . 1_665 41.38(8)
Mn1 Eu1 F1 3_555 . 1_455 119.009(19)
Mn1 Eu1 F1 3_555 . . 119.009(19)
Mn1 Eu1 F1 3_555 . 3_535 159.20(5)
Mn1 Eu1 F1 3_555 . 3_545 92.009(17)
P1 Eu1 P1 . . 1_565 76.00(6)
P1 Eu1 P1 . . 1_655 76.00(6)
P1 Eu1 P1 . . 1_665 121.08(14)
P1 Eu1 F1 . . 1_455 77.63(8)
P1 Eu1 F1 . . . 141.90(4)
P1 Eu1 F1 . . 3_535 77.63(8)
P1 Eu1 F1 . . 3_545 141.90(4)
P1 Eu1 P1 1_565 . 1_655 121.08(14)
P1 Eu1 P1 1_565 . 1_665 76.00(6)
P1 Eu1 F1 1_565 . 1_455 77.63(8)
P1 Eu1 F1 1_565 . . 141.90(4)
P1 Eu1 F1 1_565 . 3_535 141.90(4)
P1 Eu1 F1 1_565 . 3_545 77.63(8)
P1 Eu1 P1 1_655 . 1_665 76.00(6)
P1 Eu1 F1 1_655 . 1_455 141.90(4)
P1 Eu1 F1 1_655 . . 77.63(8)
P1 Eu1 F1 1_655 . 3_535 77.63(8)
P1 Eu1 F1 1_655 . 3_545 141.90(4)
P1 Eu1 F1 1_665 . 1_455 141.90(4)
P1 Eu1 F1 1_665 . . 77.63(8)
P1 Eu1 F1 1_665 . 3_535 141.90(4)
P1 Eu1 F1 1_665 . 3_545 77.63(8)
F1 Eu1 F1 1_455 . . 108.79(6)
F1 Eu1 F1 1_455 . 3_535 70.19(3)
F1 Eu1 F1 1_455 . 3_545 70.19(3)
F1 Eu1 F1 . . 3_535 70.19(3)
F1 Eu1 F1 . . 3_545 70.19(3)
F1 Eu1 F1 3_535 . 3_545 108.79(6)
Eu1 Mn1 Eu1 1_455 . . 67.19(2)
Eu1 Mn1 Eu1 1_455 . 5_546 133.934(13)
Eu1 Mn1 Eu1 1_455 . 5_556 133.934(13)
Eu1 Mn1 Mn1 1_455 . 3_445 66.967(9)
Eu1 Mn1 Mn1 1_455 . 3_455 66.967(9)
Eu1 Mn1 Mn1 1_455 . 3_545 113.033(9)
Eu1 Mn1 Mn1 1_455 . 3_555 113.033(9)
Eu1 Mn1 P1 1_455 . . 61.27(9)
Eu1 Mn1 P1 1_455 . 1_565 61.27(9)
Eu1 Mn1 P1 1_455 . 5_456 91.64(12)
Eu1 Mn1 P1 1_455 . 5_556 158.84(12)
Eu1 Mn1 Eu1 . . 5_546 133.934(13)
Eu1 Mn1 Eu1 . . 5_556 133.934(13)
Eu1 Mn1 Mn1 . . 3_445 113.033(9)
Eu1 Mn1 Mn1 . . 3_455 113.033(9)
Eu1 Mn1 Mn1 . . 3_545 66.967(9)
Eu1 Mn1 Mn1 . . 3_555 66.967(9)
Eu1 Mn1 P1 . . . 61.27(9)
Eu1 Mn1 P1 . . 1_565 61.27(9)
Eu1 Mn1 P1 . . 5_456 158.84(12)
Eu1 Mn1 P1 . . 5_556 91.64(12)
Eu1 Mn1 Eu1 5_546 . 5_556 67.19(2)
Eu1 Mn1 Mn1 5_546 . 3_445 66.967(9)
Eu1 Mn1 Mn1 5_546 . 3_455 113.033(9)
Eu1 Mn1 Mn1 5_546 . 3_545 66.967(9)
Eu1 Mn1 Mn1 5_546 . 3_555 113.033(9)
Eu1 Mn1 P1 5_546 . . 91.64(12)
Eu1 Mn1 P1 5_546 . 1_565 158.84(12)
Eu1 Mn1 P1 5_546 . 5_456 61.27(9)
Eu1 Mn1 P1 5_546 . 5_556 61.27(9)
Eu1 Mn1 Mn1 5_556 . 3_445 113.033(9)
Eu1 Mn1 Mn1 5_556 . 3_455 66.967(9)
Eu1 Mn1 Mn1 5_556 . 3_545 113.033(9)
Eu1 Mn1 Mn1 5_556 . 3_555 66.967(9)
Eu1 Mn1 P1 5_556 . . 158.84(12)
Eu1 Mn1 P1 5_556 . 1_565 91.64(12)
Eu1 Mn1 P1 5_556 . 5_456 61.27(9)
Eu1 Mn1 P1 5_556 . 5_556 61.27(9)
Mn1 Mn1 Mn1 3_445 . 3_455 90.0000(19)
Mn1 Mn1 Mn1 3_445 . 3_545 90.0000(19)
Mn1 Mn1 Mn1 3_445 . 3_555 180.0(5)
Mn1 Mn1 P1 3_445 . . 54.72(6)
Mn1 Mn1 P1 3_445 . 1_565 125.28(6)
Mn1 Mn1 P1 3_445 . 5_456 54.72(6)
Mn1 Mn1 P1 3_445 . 5_556 125.28(6)
Mn1 Mn1 Mn1 3_455 . 3_545 180.0(5)
Mn1 Mn1 Mn1 3_455 . 3_555 90.0000(19)
Mn1 Mn1 P1 3_455 . . 125.28(6)
Mn1 Mn1 P1 3_455 . 1_565 54.72(6)
Mn1 Mn1 P1 3_455 . 5_456 54.72(6)
Mn1 Mn1 P1 3_455 . 5_556 125.28(6)
Mn1 Mn1 Mn1 3_545 . 3_555 90.0000(19)
Mn1 Mn1 P1 3_545 . . 54.72(6)
Mn1 Mn1 P1 3_545 . 1_565 125.28(6)
Mn1 Mn1 P1 3_545 . 5_456 125.28(6)
Mn1 Mn1 P1 3_545 . 5_556 54.72(6)
Mn1 Mn1 P1 3_555 . . 125.28(6)
Mn1 Mn1 P1 3_555 . 1_565 54.72(6)
Mn1 Mn1 P1 3_555 . 5_456 125.28(6)
Mn1 Mn1 P1 3_555 . 5_556 54.72(6)
P1 Mn1 P1 . . 1_565 109.52(17)
P1 Mn1 P1 . . 5_456 109.45(8)
P1 Mn1 P1 . . 5_556 109.45(8)
P1 Mn1 P1 1_565 . 5_456 109.45(8)
P1 Mn1 P1 1_565 . 5_556 109.45(8)
P1 Mn1 P1 5_456 . 5_556 109.52(17)
Eu1 P1 Eu1 1_445 . 1_455 76.00(9)
Eu1 P1 Eu1 1_445 . 1_545 76.00(9)
Eu1 P1 Eu1 1_445 . . 121.08(19)
Eu1 P1 Mn1 1_445 . 1_545 77.35(3)
Eu1 P1 Mn1 1_445 . . 141.87(3)
Eu1 P1 Mn1 1_445 . 3_445 77.35(3)
Eu1 P1 Mn1 1_445 . 3_545 141.87(3)
Eu1 P1 Eu1 1_455 . 1_545 121.08(19)
Eu1 P1 Eu1 1_455 . . 76.00(9)
Eu1 P1 Mn1 1_455 . 1_545 141.87(3)
Eu1 P1 Mn1 1_455 . . 77.35(3)
Eu1 P1 Mn1 1_455 . 3_445 77.35(3)
Eu1 P1 Mn1 1_455 . 3_545 141.87(3)
Eu1 P1 Eu1 1_545 . . 76.00(9)
Eu1 P1 Mn1 1_545 . 1_545 77.35(3)
Eu1 P1 Mn1 1_545 . . 141.87(3)
Eu1 P1 Mn1 1_545 . 3_445 141.87(3)
Eu1 P1 Mn1 1_545 . 3_545 77.35(3)
Eu1 P1 Mn1 . . 1_545 141.87(3)
Eu1 P1 Mn1 . . . 77.35(3)
Eu1 P1 Mn1 . . 3_445 141.87(3)
Eu1 P1 Mn1 . . 3_545 77.35(3)
Mn1 P1 Mn1 1_545 . . 109.5(2)
Mn1 P1 Mn1 1_545 . 3_445 70.55(12)
Mn1 P1 Mn1 1_545 . 3_545 70.55(12)
Mn1 P1 Mn1 . . 3_445 70.55(12)
Mn1 P1 Mn1 . . 3_545 70.55(12)
Mn1 P1 Mn1 3_445 . 3_545 109.5(2)
Eu1 F1 Eu1 . . 1_655 108.79(4)
Eu1 F1 Eu1 . . 5_645 109.81(2)
Eu1 F1 Eu1 . . 5_655 109.81(2)
Eu1 F1 Eu1 1_655 . 5_645 109.81(2)
Eu1 F1 Eu1 1_655 . 5_655 109.81(2)
Eu1 F1 Eu1 5_645 . 5_655 108.79(4)

loop_
_geom_bond_atom_site_label_1
_geom_bond_atom_site_label_2
_geom_bond_site_symmetry_1
_geom_bond_site_symmetry_2
_geom_bond_distance
Eu1 Eu1 . 1_455 4.02919(18)
Eu1 Eu1 . 1_545 4.02919(18)
Eu1 Eu1 . 1_565 4.02919(18)
Eu1 Eu1 . 1_655 4.02919(18)
Eu1 Eu1 . 5_545 4.0548(17)
Eu1 Eu1 . 5_555 4.0548(17)
Eu1 Eu1 . 5_645 4.0548(17)
Eu1 Eu1 . 5_655 4.0548(17)
Eu1 Mn1 . . 3.6408(14)
Eu1 Mn1 . 1_655 3.6408(14)
Eu1 Mn1 . 3_545 3.6408(14)
Eu1 Mn1 . 3_555 3.6408(14)
Eu1 P1 . . 3.272(3)
Eu1 P1 . 1_565 3.272(3)
Eu1 P1 . 1_655 3.272(3)
Eu1 P1 . 1_665 3.272(3)
Eu1 F1 . 1_455 2.4778(10)
Eu1 F1 . . 2.4778(10)
Eu1 F1 . 3_535 2.4778(10)
Eu1 F1 . 3_545 2.4778(10)
Mn1 Mn1 . 3_445 2.84907(9)
Mn1 Mn1 . 3_455 2.84907(9)
Mn1 Mn1 . 3_545 2.84907(9)
Mn1 Mn1 . 3_555 2.84907(9)
Mn1 P1 . . 2.467(4)
Mn1 P1 . 1_565 2.467(4)
Mn1 P1 . 5_456 2.467(4)
Mn1 P1 . 5_556 2.467(4)
